data_7120995
loop_
_publ_author_name
'Roy, Matthew M. D.'
'Ferguson, Michael J.'
'McDonald, Robert'
'Rivard, Eric'

_publ_section_title
;
 Approaching monocoordination at a silver(i) cation.
;
_journal_issue 5
_journal_name_full 'Chemical communications (Cambridge, England)'
_journal_page_first 483
_journal_page_last 486
_journal_paper_doi 10.1039/c7cc08418h
_journal_volume 54
_journal_year 2018
_chemical_formula_moiety 'C32 H12 B F24, C43.80 H35.80 Ag Cl1.40 N2, C H2 Cl2'
_chemical_formula_sum 'C76.8 H49.8 Ag B Cl3.4 F24 N2'
_chemical_formula_weight 1695.79
_space_group_crystal_system monoclinic
_space_group_IT_number 14
_space_group_name_Hall '-P 2yn'
_space_group_name_H-M_alt 'P 1 21/n 1'
_symmetry_space_group_name_Hall '-P 2yn'
_symmetry_space_group_name_H-M 'P 1 21/n 1'
_atom_sites_solution_hydrogens geom
_audit_creation_method SHELXL-2016/6
_audit_update_record
;
2017-10-31 deposited with the CCDC.
2017-12-14 downloaded from the CCDC.
;
_cell_angle_alpha 90
_cell_angle_beta 101.5004(12)
_cell_angle_gamma 90
_cell_formula_units_Z 4
_cell_length_a 15.3180(3)
_cell_length_b 25.8009(5)
_cell_length_c 18.7754(4)
_cell_measurement_reflns_used 9852
_cell_measurement_temperature 173(2)
_cell_measurement_theta_max 71.77
_cell_measurement_theta_min 3.41
_cell_volume 7271.4(3)
_computing_cell_refinement 'Bruker SAINT'
_computing_data_collection 'Bruker APEX2'
_computing_data_reduction 'Bruker SAINT'
_computing_molecular_graphics 'Bruker SHELXTL'
_computing_publication_material 'Bruker SHELXTL'
_computing_structure_refinement 'SHELXL-2016/6 (Sheldrick, 2016)'
_computing_structure_solution 'SHELXT-2014/5 (Sheldrick 2015)'
_diffrn_ambient_temperature 173(2)
_diffrn_measured_fraction_theta_full 1.000
_diffrn_measured_fraction_theta_max 0.997
_diffrn_measurement_device_type 'Bruker APEX-II CCD'
_diffrn_measurement_method '\f and \w scans'
_diffrn_radiation_type CuK\a
_diffrn_radiation_wavelength 1.54178
_diffrn_reflns_av_R_equivalents 0.0464
_diffrn_reflns_av_unetI/netI 0.0387
_diffrn_reflns_Laue_measured_fraction_full 1.000
_diffrn_reflns_Laue_measured_fraction_max 0.997
_diffrn_reflns_limit_h_max 18
_diffrn_reflns_limit_h_min -18
_diffrn_reflns_limit_k_max 31
_diffrn_reflns_limit_k_min -31
_diffrn_reflns_limit_l_max 23
_diffrn_reflns_limit_l_min -23
_diffrn_reflns_number 50317
_diffrn_reflns_point_group_measured_fraction_full 1.000
_diffrn_reflns_point_group_measured_fraction_max 0.997
_diffrn_reflns_theta_full 67.679
_diffrn_reflns_theta_max 72.553
_diffrn_reflns_theta_min 2.950
_exptl_absorpt_coefficient_mu 4.329
_exptl_absorpt_correction_T_max 1.0000
_exptl_absorpt_correction_T_min 0.8010
_exptl_absorpt_correction_type numerical
_exptl_absorpt_process_details 'SADABS 2016/2 (Krause et al., 2015)'
_exptl_crystal_colour yellow
_exptl_crystal_density_diffrn 1.549
_exptl_crystal_description block
_exptl_crystal_F_000 3402
_exptl_crystal_size_max 0.276
_exptl_crystal_size_mid 0.126
_exptl_crystal_size_min 0.072
_refine_diff_density_max 0.916
_refine_diff_density_min -1.406
_refine_diff_density_rms 0.081
_refine_ls_extinction_method none
_refine_ls_goodness_of_fit_ref 1.081
_refine_ls_hydrogen_treatment constr
_refine_ls_matrix_type full
_refine_ls_number_parameters 1062
_refine_ls_number_reflns 14382
_refine_ls_number_restraints 55
_refine_ls_restrained_S_all 1.091
_refine_ls_R_factor_all 0.0799
_refine_ls_R_factor_gt 0.0689
_refine_ls_shift/su_max 0.009
_refine_ls_shift/su_mean 0.000
_refine_ls_structure_factor_coef Fsqd
_refine_ls_weighting_details 'w=1/[\s^2^(Fo^2^)+(0.1126P)^2^+7.3244P] where P=(Fo^2^+2Fc^2^)/3'
_refine_ls_weighting_scheme calc
_refine_ls_wR_factor_gt 0.1956
_refine_ls_wR_factor_ref 0.2056
_reflns_Friedel_coverage 0.000
_reflns_number_gt 11638
_reflns_number_total 14382
_reflns_threshold_expression 'I > 2\s(I)'
_cod_data_source_file c7cc08418h2.cif
_cod_data_source_block riv17d7
_cod_depositor_comments 'Adding full bibliography for 7120993--7120998.cif.'
_cod_original_formula_sum 'C76.80 H49.80 Ag B Cl3.40 F24 N2'
_cod_database_code 7120995
_shelx_shelxl_version_number 2016/6
_shelx_space_group_comment
; 
The symmetry employed for this shelxl refinement is uniquely defined 
by the following loop, which should always be used as a source of 
symmetry information in preference to the above space-group names. 
They are only intended as comments. 
;
_shelx_estimated_absorpt_t_min 0.381
_shelx_estimated_absorpt_t_max 0.746

loop_
_space_group_symop_operation_xyz
'x, y, z'
'-x+1/2, y+1/2, -z+1/2'
'-x, -y, -z'
'x-1/2, -y-1/2, z-1/2'

loop_
_atom_site_label
_atom_site_type_symbol
_atom_site_fract_x
_atom_site_fract_y
_atom_site_fract_z
_atom_site_U_iso_or_equiv
_atom_site_adp_type
_atom_site_occupancy
_atom_site_site_symmetry_order
_atom_site_calc_flag
_atom_site_refinement_flags_posn
_atom_site_refinement_flags_adp
_atom_site_refinement_flags_occupancy
_atom_site_disorder_assembly
_atom_site_disorder_group
Ag Ag 0.71918(2) 0.47802(2) 0.77151(2) 0.05906(13) Uani 1 1 d . . . . .
N1 N 0.86952(19) 0.55394(11) 0.74997(16) 0.0388(6) Uani 1 1 d . . . . .
N2 N 0.76482(19) 0.55349(11) 0.65424(15) 0.0367(6) Uani 1 1 d . . . . .
C1 C 0.7883(2) 0.53322(13) 0.72217(18) 0.0357(7) Uani 1 1 d . . . . .
C2 C 0.8960(3) 0.58614(16) 0.6998(2) 0.0502(9) Uani 1 1 d . . . . .
H2 H 0.950208 0.605116 0.706490 0.060 Uiso 1 1 calc R U . . .
C3 C 0.8312(3) 0.58591(16) 0.6394(2) 0.0499(9) Uani 1 1 d . . . . .
H3 H 0.831038 0.604293 0.595585 0.060 Uiso 1 1 calc R U . . .
C4 C 0.9190(2) 0.54135(14) 0.82555(19) 0.0405(7) Uani 1 1 d . . . . .
C5 C 0.6780(2) 0.54051(14) 0.60505(18) 0.0364(7) Uani 1 1 d . . . . .
C11A C 0.8508(6) 0.5446(4) 0.8775(5) 0.0401(17) Uani 0.7 1 d . . P A 1
C12A C 0.8354(4) 0.5056(4) 0.9252(3) 0.0486(14) Uani 0.7 1 d . . P A 1
H12A H 0.869062 0.474469 0.928920 0.058 Uiso 0.7 1 calc R U P A 1
C13A C 0.7711(5) 0.5121(4) 0.9674(4) 0.068(2) Uani 0.7 1 d . . P A 1
H13A H 0.760347 0.485389 0.999404 0.081 Uiso 0.7 1 calc R U P A 1
C14A C 0.7225(5) 0.5582(5) 0.9625(4) 0.076(3) Uani 0.7 1 d . . P A 1
H14A H 0.680342 0.563140 0.992739 0.091 Uiso 0.7 1 calc R U P A 1
C15A C 0.7348(5) 0.5972(5) 0.9139(4) 0.065(2) Uani 0.7 1 d . . P A 1
H15A H 0.700321 0.628089 0.909819 0.077 Uiso 0.7 1 calc R U P A 1
C16A C 0.7978(5) 0.5898(4) 0.8723(4) 0.0494(16) Uani 0.7 1 d . . P A 1
H16A H 0.806262 0.616072 0.838856 0.059 Uiso 0.7 1 calc R U P A 1
C11B C 0.8517(19) 0.5593(8) 0.8703(15) 0.044(7) Uiso 0.3 1 d . . P A 2
C12B C 0.8414(13) 0.5271(7) 0.9276(12) 0.050(5) Uiso 0.3 1 d . . P A 2
H12B H 0.872936 0.495234 0.934604 0.060 Uiso 0.3 1 calc R U P A 2
C13B C 0.7859(14) 0.5409(8) 0.9746(11) 0.068(5) Uiso 0.3 1 d . . P A 2
H13B H 0.779242 0.520562 1.015356 0.081 Uiso 0.3 1 calc R U P A 2
C14B C 0.7382(19) 0.5901(10) 0.9553(18) 0.086(7) Uiso 0.3 1 d . . P A 2
H14B H 0.697101 0.600792 0.984141 0.104 Uiso 0.3 1 calc R U P A 2
C15B C 0.748(2) 0.6198(11) 0.9021(17) 0.090(10) Uiso 0.3 1 d . . P A 2
H15B H 0.714894 0.651070 0.893155 0.108 Uiso 0.3 1 calc R U P A 2
C16B C 0.8063(15) 0.6060(8) 0.8585(12) 0.053(6) Uiso 0.3 1 d . . P A 2
H16B H 0.815408 0.628294 0.820403 0.063 Uiso 0.3 1 calc R U P A 2
C21 C 1.0001(3) 0.57810(15) 0.8457(2) 0.0473(9) Uani 1 1 d . . . . .
C22 C 1.0037(4) 0.6189(2) 0.8938(3) 0.0711(14) Uani 1 1 d . . . . .
H22 H 0.953992 0.626144 0.915426 0.085 Uiso 1 1 calc R U . . .
C23 C 1.0795(4) 0.6494(2) 0.9105(4) 0.0908(19) Uani 1 1 d . . . . .
H23 H 1.080699 0.677500 0.943434 0.109 Uiso 1 1 calc R U . . .
C24 C 1.1518(4) 0.6401(2) 0.8813(3) 0.0789(16) Uani 1 1 d . . . . .
H24 H 1.202810 0.661768 0.892968 0.095 Uiso 1 1 calc R U . . .
C25 C 1.1505(3) 0.59916(19) 0.8345(3) 0.0658(12) Uani 1 1 d . . . . .
H25 H 1.201533 0.591740 0.814632 0.079 Uiso 1 1 calc R U . . .
C26 C 1.0750(3) 0.56858(17) 0.8163(2) 0.0525(9) Uani 1 1 d . . . . .
H26 H 1.074428 0.540679 0.783170 0.063 Uiso 1 1 calc R U . . .
C31 C 0.9542(2) 0.48526(14) 0.8276(2) 0.0425(8) Uani 1 1 d . . . . .
C32 C 1.0116(3) 0.46840(17) 0.8905(3) 0.0553(10) Uani 1 1 d . . . . .
H32 H 1.028908 0.491780 0.929890 0.066 Uiso 1 1 calc R U . . .
C33 C 1.0439(4) 0.4179(2) 0.8965(3) 0.0702(14) Uani 1 1 d . . . . .
H33 H 1.082328 0.406902 0.940056 0.084 Uiso 1 1 calc R U . . .
C34 C 1.0206(4) 0.3842(2) 0.8400(4) 0.0743(15) Uani 1 1 d . . . . .
H34 H 1.041939 0.349553 0.844218 0.089 Uiso 1 1 calc R U . . .
C35 C 0.9662(4) 0.40055(18) 0.7770(3) 0.0681(13) Uani 1 1 d . . . . .
H35 H 0.951034 0.377230 0.737265 0.082 Uiso 1 1 calc R U . . .
C36 C 0.9327(3) 0.45121(16) 0.7704(2) 0.0509(9) Uani 1 1 d . . . . .
H36 H 0.895157 0.462073 0.726418 0.061 Uiso 1 1 calc R U . . .
C41 C 0.6002(2) 0.56594(13) 0.63311(19) 0.0388(7) Uani 1 1 d . . . . .
C42 C 0.5160(3) 0.56650(16) 0.5880(2) 0.0482(9) Uani 1 1 d . . . . .
H42 H 0.508186 0.552240 0.540462 0.058 Uiso 1 1 calc R U . . .
C43 C 0.4433(3) 0.58768(18) 0.6117(3) 0.0602(11) Uani 1 1 d . . . . .
H43 H 0.386387 0.587996 0.580347 0.072 Uiso 1 1 calc R U . . .
C44 C 0.4539(3) 0.60821(18) 0.6806(3) 0.0657(12) Uani 1 1 d . . . . .
H44 H 0.403675 0.621059 0.697608 0.079 Uiso 1 1 calc R U . . .
C45 C 0.5360(3) 0.61013(18) 0.7243(3) 0.0622(11) Uani 1 1 d . . . . .
H45 H 0.543332 0.625793 0.770892 0.075 Uiso 1 1 calc R U . . .
C46 C 0.6099(3) 0.58909(15) 0.7009(2) 0.0472(8) Uani 1 1 d . . . . .
H46 H 0.667114 0.590699 0.731812 0.057 Uiso 1 1 calc R U . . .
C51 C 0.6766(2) 0.56169(15) 0.52781(19) 0.0418(8) Uani 1 1 d . . . . .
C52 C 0.6777(3) 0.52973(17) 0.4689(2) 0.0501(9) Uani 1 1 d . . . . .
H52 H 0.684399 0.493368 0.475806 0.060 Uiso 1 1 calc R U . . .
C53 C 0.6690(3) 0.5507(2) 0.3989(2) 0.0629(12) Uani 1 1 d . . . . .
H53 H 0.668828 0.528396 0.358579 0.075 Uiso 1 1 calc R U . . .
C54 C 0.6607(3) 0.6031(2) 0.3883(2) 0.0627(12) Uani 1 1 d . . . . .
H54 H 0.655638 0.617133 0.340892 0.075 Uiso 1 1 calc R U . . .
C55 C 0.6598(3) 0.63520(19) 0.4459(2) 0.0572(10) Uani 1 1 d . . . . .
H55 H 0.654203 0.671561 0.438404 0.069 Uiso 1 1 calc R U . . .
C56 C 0.6670(3) 0.61503(16) 0.5156(2) 0.0496(9) Uani 1 1 d . . . . .
H56 H 0.665414 0.637700 0.555187 0.060 Uiso 1 1 calc R U . . .
C61 C 0.6714(2) 0.48068(13) 0.60471(18) 0.0374(7) Uani 1 1 d . . . . .
C62 C 0.5955(3) 0.45434(15) 0.6142(2) 0.0455(8) Uani 1 1 d . . . . .
H62 H 0.544465 0.473316 0.620706 0.055 Uiso 1 1 calc R U . . .
C63 C 0.5933(3) 0.40008(17) 0.6144(3) 0.0607(11) Uani 1 1 d . . . . .
H63 H 0.540785 0.382425 0.620175 0.073 Uiso 1 1 calc R U . . .
C64 C 0.6675(3) 0.37231(17) 0.6060(3) 0.0632(12) Uani 1 1 d . . . . .
H64 H 0.666527 0.335505 0.607011 0.076 Uiso 1 1 calc R U . . .
C65 C 0.7428(3) 0.39810(17) 0.5963(3) 0.0605(11) Uani 1 1 d . . . . .
H65 H 0.793730 0.378967 0.589975 0.073 Uiso 1 1 calc R U . . .
C66 C 0.7450(3) 0.45167(16) 0.5958(2) 0.0491(9) Uani 1 1 d . . . . .
H66 H 0.797625 0.468944 0.589156 0.059 Uiso 1 1 calc R U . . .
Cl1 Cl 0.65418(19) 0.40116(11) 0.82583(15) 0.1081(9) Uani 0.7 1 d D . P B 1
Cl2 Cl 0.5315(2) 0.48716(12) 0.8014(3) 0.1378(14) Uani 0.7 1 d D . P B 1
C7 C 0.5439(9) 0.4234(5) 0.8144(9) 0.135(5) Uani 0.7 1 d D . P B 1
H7A H 0.507503 0.405247 0.772248 0.162 Uiso 0.7 1 calc R U P B 1
H7B H 0.520279 0.413731 0.857977 0.162 Uiso 0.7 1 calc R U P B 1
C71 C 0.6459(12) 0.4394(8) 0.8722(9) 0.126(4) Uiso 0.3 1 d G U P B 2
C72 C 0.7074(13) 0.4257(8) 0.9342(8) 0.126(4) Uiso 0.3 1 d DG U P B 2
H72 H 0.703534 0.440321 0.979831 0.151 Uiso 0.3 1 calc R U P B 2
C73 C 0.7747(12) 0.3905(8) 0.9293(10) 0.126(4) Uiso 0.3 1 d G U P B 2
H73 H 0.816789 0.381075 0.971682 0.151 Uiso 0.3 1 calc R U P B 2
C74 C 0.7804(12) 0.3690(7) 0.8625(12) 0.126(4) Uiso 0.3 1 d G U P B 2
H74 H 0.826391 0.344960 0.859178 0.151 Uiso 0.3 1 calc R U P B 2
C75 C 0.7188(14) 0.3828(8) 0.8005(9) 0.126(4) Uiso 0.3 1 d G U P B 2
H75 H 0.722738 0.368090 0.754823 0.151 Uiso 0.3 1 calc R U P B 2
C76 C 0.6516(13) 0.4179(8) 0.8053(8) 0.126(4) Uiso 0.3 1 d DG U P B 2
H76 H 0.609481 0.427336 0.762971 0.151 Uiso 0.3 1 calc R U P B 2
C77 C 0.5629(15) 0.4683(12) 0.8790(14) 0.126(4) Uiso 0.3 1 d D U P B 2
H77A H 0.527057 0.474857 0.830456 0.151 Uiso 0.3 1 calc R U P B 2
H77B H 0.528242 0.447532 0.907162 0.151 Uiso 0.3 1 calc R U P B 2
H77C H 0.579153 0.501363 0.903767 0.151 Uiso 0.3 1 calc R U P B 2
F91 F 0.6530(3) 0.20390(15) -0.0668(2) 0.1128(14) Uani 1 1 d . . . . .
F92 F 0.7738(3) 0.24396(17) -0.0366(2) 0.1077(13) Uani 1 1 d . . . . .
F93 F 0.6678(5) 0.27928(17) -0.10975(18) 0.158(3) Uani 1 1 d . . . . .
F94A F 0.4871(4) 0.4023(2) 0.0968(4) 0.122(2) Uani 0.85 1 d D . P C 1
F95A F 0.6129(4) 0.43131(17) 0.0957(7) 0.188(4) Uani 0.85 1 d D . P C 1
F96A F 0.5159(6) 0.4128(2) -0.0010(3) 0.152(3) Uani 0.85 1 d D . P C 1
F94B F 0.5957(13) 0.4283(7) 0.0233(10) 0.058(4) Uiso 0.15 1 d D . P C 2
F95B F 0.4768(11) 0.4081(11) 0.0500(19) 0.092(8) Uiso 0.15 1 d D . P C 2
F96B F 0.572(2) 0.4190(11) 0.1297(10) 0.094(8) Uiso 0.15 1 d D . P C 2
F81 F 0.6344(4) 0.2819(2) 0.4862(2) 0.142(2) Uani 1 1 d . . . . .
F82 F 0.5005(4) 0.2767(2) 0.4948(2) 0.150(2) Uani 1 1 d . . . . .
F83 F 0.5767(5) 0.20968(19) 0.4906(2) 0.156(2) Uani 1 1 d . . . . .
F84A F 0.3144(3) 0.2944(3) 0.1856(4) 0.120(2) Uani 0.775 1 d . . P D 1
F85A F 0.2768(4) 0.2733(5) 0.2805(5) 0.172(4) Uani 0.775 1 d . . P D 1
F86A F 0.2986(5) 0.2171(3) 0.2022(8) 0.196(5) Uani 0.775 1 d . . P D 1
F84B F 0.2869(18) 0.2144(11) 0.2588(12) 0.108(7) Uiso 0.225 1 d . . P D 2
F85B F 0.3086(12) 0.2498(9) 0.1635(10) 0.088(4) Uiso 0.225 1 d . . P D 2
F86B F 0.2775(16) 0.2930(8) 0.2504(12) 0.095(6) Uiso 0.225 1 d . . P D 2
F111 F 1.06411(19) 0.26798(15) 0.2479(2) 0.0959(11) Uani 1 1 d . . . . .
F112 F 0.9763(2) 0.2272(2) 0.1630(3) 0.1227(17) Uani 1 1 d . . . . .
F113 F 1.0169(3) 0.19389(16) 0.2680(4) 0.148(2) Uani 1 1 d . . . . .
F114 F 0.8117(3) 0.37080(15) 0.4209(2) 0.1051(13) Uani 1 1 d . . . . .
F115 F 0.9310(3) 0.3911(2) 0.3898(3) 0.152(2) Uani 1 1 d . . . . .
F116 F 0.8083(5) 0.41423(14) 0.3283(2) 0.157(2) Uani 1 1 d . . . . .
F11A F 0.7276(4) 0.0308(3) 0.3553(3) 0.123(2) Uani 0.8 1 d D . P E 1
F12A F 0.8065(5) 0.0152(2) 0.2826(2) 0.118(2) Uani 0.8 1 d D . P E 1
F13A F 0.8338(4) 0.07980(17) 0.3517(4) 0.132(3) Uani 0.8 1 d D . P E 1
F11B F 0.8508(9) 0.0608(8) 0.2996(10) 0.079(4) Uiso 0.2 1 d D . P E 2
F12B F 0.7682(13) 0.0711(7) 0.3733(7) 0.070(4) Uiso 0.2 1 d D . P E 2
F13B F 0.7557(14) 0.0077(5) 0.3112(12) 0.084(5) Uiso 0.2 1 d D . P E 2
F14 F 0.4606(2) 0.08454(18) 0.0702(2) 0.1166(15) Uani 1 1 d . . . . .
F15 F 0.5684(3) 0.0707(3) 0.0241(2) 0.150(2) Uani 1 1 d . . . . .
F16 F 0.5311(5) 0.01690(15) 0.0931(4) 0.205(4) Uani 1 1 d . . . . .
C81 C 0.5800(3) 0.24635(14) 0.2646(2) 0.0440(8) Uani 1 1 d . . . . .
C82 C 0.5992(3) 0.24841(15) 0.3408(2) 0.0486(9) Uani 1 1 d . . . . .
H82 H 0.659410 0.245367 0.365542 0.058 Uiso 1 1 calc R U . . .
C83 C 0.5329(4) 0.25479(16) 0.3817(3) 0.0577(11) Uani 1 1 d . . . . .
C84 C 0.4452(4) 0.25751(18) 0.3486(3) 0.0650(13) Uani 1 1 d . . . . .
H84 H 0.400296 0.261325 0.376627 0.078 Uiso 1 1 calc R U . . .
C85 C 0.4228(3) 0.25463(18) 0.2740(3) 0.0617(12) Uani 1 1 d . . . . .
C86 C 0.4887(3) 0.24937(16) 0.2327(3) 0.0520(9) Uani 1 1 d . . . . .
H86 H 0.471412 0.247774 0.181298 0.062 Uiso 1 1 calc R U . . .
C87 C 0.5602(5) 0.2551(2) 0.4627(3) 0.0820(18) Uani 1 1 d . . . . .
C88 C 0.3279(4) 0.2565(3) 0.2357(4) 0.0876(19) Uani 1 1 d . . . . .
C91 C 0.6349(2) 0.26545(14) 0.1380(2) 0.0400(7) Uani 1 1 d . . . . .
C92 C 0.6625(3) 0.24619(15) 0.0762(2) 0.0435(8) Uani 1 1 d . . . . .
H92 H 0.688141 0.212576 0.078291 0.052 Uiso 1 1 calc R U . . .
C93 C 0.6538(3) 0.27423(16) 0.0126(2) 0.0520(9) Uani 1 1 d . . . . .
C94 C 0.6181(3) 0.32383(17) 0.0075(2) 0.0564(10) Uani 1 1 d . . . . .
H94 H 0.611946 0.343132 -0.036332 0.068 Uiso 1 1 calc R U . . .
C95 C 0.5918(3) 0.34443(16) 0.0678(2) 0.0524(9) Uani 1 1 d . . . . .
C96 C 0.5997(3) 0.31567(15) 0.1312(2) 0.0457(8) Uani 1 1 d . . . . .
H96 H 0.580345 0.330673 0.171569 0.055 Uiso 1 1 calc R U . . .
C97 C 0.6866(5) 0.2511(2) -0.0504(3) 0.0766(17) Uani 1 1 d . . . . .
C98 C 0.5576(4) 0.3990(2) 0.0651(3) 0.0741(15) Uani 1 1 d D . . . .
C101 C 0.6583(2) 0.17177(14) 0.20788(19) 0.0393(7) Uani 1 1 d . . . . .
C102 C 0.7114(2) 0.14063(14) 0.25948(19) 0.0409(7) Uani 1 1 d . . . . .
H102 H 0.749594 0.156734 0.299443 0.049 Uiso 1 1 calc R U . . .
C103 C 0.7108(3) 0.08664(15) 0.2549(2) 0.0435(8) Uani 1 1 d . . . . .
C104 C 0.6554(3) 0.06148(15) 0.1978(2) 0.0469(8) Uani 1 1 d . . . . .
H104 H 0.654876 0.024754 0.194244 0.056 Uiso 1 1 calc R U . . .
C105 C 0.6011(3) 0.09142(15) 0.1467(2) 0.0479(9) Uani 1 1 d . . . . .
C106 C 0.6024(3) 0.14523(15) 0.1516(2) 0.0451(8) Uani 1 1 d . . . . .
H106 H 0.563854 0.164683 0.115363 0.054 Uiso 1 1 calc R U . . .
C107 C 0.7701(3) 0.05491(16) 0.3102(2) 0.0545(10) Uani 1 1 d D . . . .
C108 C 0.5419(4) 0.06596(19) 0.0833(3) 0.0670(13) Uani 1 1 d . . . . .
C111 C 0.7536(3) 0.25869(14) 0.25352(19) 0.0410(7) Uani 1 1 d . . . . .
C112 C 0.8314(3) 0.23931(15) 0.2350(2) 0.0451(8) Uani 1 1 d . . . . .
H113 H 0.827014 0.209735 0.204368 0.054 Uiso 1 1 calc R U . . .
C113 C 0.9142(3) 0.26119(16) 0.2593(2) 0.0515(9) Uani 1 1 d . . . . .
C114 C 0.9235(3) 0.30483(17) 0.3045(3) 0.0567(10) Uani 1 1 d . . . . .
H114 H 0.980445 0.319507 0.322642 0.068 Uiso 1 1 calc R U . . .
C115 C 0.8475(3) 0.32607(16) 0.3222(2) 0.0538(10) Uani 1 1 d . . . . .
C116 C 0.7648(3) 0.30341(15) 0.2964(2) 0.0475(8) Uani 1 1 d . . . . .
H116 H 0.713533 0.319081 0.308460 0.057 Uiso 1 1 calc R U . . .
C117 C 0.9928(3) 0.2378(2) 0.2349(4) 0.0779(16) Uani 1 1 d . . . . .
C118 C 0.8517(4) 0.3745(2) 0.3668(3) 0.0730(14) Uani 1 1 d . . . . .
B B 0.6557(3) 0.23508(16) 0.2167(2) 0.0401(8) Uani 1 1 d . . . . .
Cl1S Cl 0.8424(8) 0.1895(2) 0.4446(4) 0.200(5) Uani 0.629(10) 1 d D . P F 1
Cl2S Cl 0.9231(4) 0.27913(18) 0.5187(2) 0.148(3) Uani 0.629(10) 1 d D . P F 1
C1S C 0.8282(13) 0.2418(8) 0.4943(13) 0.177(10) Uani 0.629(10) 1 d D . P F 1
H1SA H 0.808609 0.230311 0.538921 0.212 Uiso 0.629(10) 1 calc R U P F 1
H1SB H 0.780119 0.263561 0.466130 0.212 Uiso 0.629(10) 1 calc R U P F 1
Cl3S Cl 0.8462(10) 0.2621(6) 0.5379(9) 0.223(7) Uani 0.371(10) 1 d D . P F 2
Cl4S Cl 0.8807(9) 0.1877(7) 0.4313(9) 0.187(6) Uani 0.371(10) 1 d D . P F 2
C2S C 0.9199(13) 0.2406(9) 0.4860(13) 0.133(7) Uani 0.371(10) 1 d D . P F 2
H2SA H 0.976584 0.230921 0.518589 0.160 Uiso 0.371(10) 1 calc R U P F 2
H2SB H 0.932578 0.269369 0.454654 0.160 Uiso 0.371(10) 1 calc R U P F 2

loop_
_atom_site_aniso_label
_atom_site_aniso_U_11
_atom_site_aniso_U_22
_atom_site_aniso_U_33
_atom_site_aniso_U_23
_atom_site_aniso_U_13
_atom_site_aniso_U_12
Ag 0.0637(2) 0.0639(2) 0.04829(19) 0.00839(13) 0.00816(14) -0.02418(15)
N1 0.0365(15) 0.0378(14) 0.0408(15) -0.0026(12) 0.0042(12) -0.0038(12)
N2 0.0366(15) 0.0363(14) 0.0368(14) -0.0006(11) 0.0063(11) -0.0072(11)
C1 0.0362(17) 0.0352(16) 0.0351(16) -0.0045(12) 0.0058(13) -0.0025(13)
C2 0.040(2) 0.050(2) 0.058(2) 0.0030(17) 0.0039(17) -0.0133(16)
C3 0.046(2) 0.053(2) 0.050(2) 0.0090(17) 0.0082(16) -0.0139(17)
C4 0.0363(17) 0.0433(18) 0.0406(17) -0.0046(14) 0.0042(14) 0.0004(14)
C5 0.0354(17) 0.0370(16) 0.0367(16) -0.0022(13) 0.0065(13) -0.0040(13)
C11A 0.033(3) 0.049(5) 0.035(4) -0.010(4) -0.001(2) 0.003(4)
C12A 0.050(4) 0.063(5) 0.032(3) -0.004(3) 0.006(2) 0.001(3)
C13A 0.062(4) 0.102(7) 0.042(3) 0.004(4) 0.016(3) 0.003(4)
C14A 0.059(4) 0.134(9) 0.037(3) -0.002(4) 0.018(3) 0.031(5)
C15A 0.051(4) 0.099(8) 0.042(4) -0.015(4) 0.008(3) 0.032(5)
C16A 0.050(4) 0.056(4) 0.042(3) -0.005(3) 0.007(3) 0.010(3)
C21 0.0394(19) 0.0444(19) 0.053(2) -0.0068(16) -0.0040(16) -0.0007(15)
C22 0.060(3) 0.065(3) 0.082(3) -0.031(3) 0.000(2) -0.003(2)
C23 0.077(4) 0.069(3) 0.113(5) -0.038(3) -0.010(3) -0.018(3)
C24 0.057(3) 0.069(3) 0.099(4) -0.005(3) -0.014(3) -0.019(2)
C25 0.044(2) 0.064(3) 0.083(3) 0.006(2) -0.003(2) -0.012(2)
C26 0.040(2) 0.052(2) 0.063(2) -0.0018(18) 0.0015(17) -0.0050(17)
C31 0.0386(18) 0.0426(19) 0.048(2) 0.0024(15) 0.0136(15) -0.0009(14)
C32 0.052(2) 0.053(2) 0.059(2) 0.0095(19) 0.0069(19) -0.0002(18)
C33 0.063(3) 0.061(3) 0.087(4) 0.027(3) 0.018(3) 0.013(2)
C34 0.072(3) 0.049(3) 0.109(4) 0.016(3) 0.037(3) 0.014(2)
C35 0.080(3) 0.045(2) 0.087(3) -0.011(2) 0.036(3) 0.005(2)
C36 0.048(2) 0.047(2) 0.059(2) -0.0055(18) 0.0156(18) 0.0044(17)
C41 0.0376(18) 0.0344(16) 0.0441(18) -0.0018(14) 0.0072(14) -0.0013(13)
C42 0.0403(19) 0.049(2) 0.052(2) -0.0052(17) 0.0017(16) 0.0025(16)
C43 0.039(2) 0.055(2) 0.083(3) -0.010(2) 0.002(2) 0.0029(18)
C44 0.055(3) 0.054(2) 0.091(3) -0.016(2) 0.021(2) 0.011(2)
C45 0.067(3) 0.059(3) 0.064(3) -0.019(2) 0.021(2) 0.008(2)
C46 0.050(2) 0.0435(19) 0.047(2) -0.0092(16) 0.0083(16) 0.0001(16)
C51 0.0417(18) 0.0446(19) 0.0384(17) 0.0029(14) 0.0068(14) -0.0037(15)
C52 0.058(2) 0.051(2) 0.043(2) -0.0025(16) 0.0157(17) -0.0094(18)
C53 0.073(3) 0.076(3) 0.044(2) -0.001(2) 0.020(2) -0.016(2)
C54 0.062(3) 0.081(3) 0.046(2) 0.016(2) 0.0137(19) -0.013(2)
C55 0.058(3) 0.060(3) 0.052(2) 0.0155(19) 0.0084(19) -0.007(2)
C56 0.056(2) 0.048(2) 0.044(2) 0.0046(16) 0.0073(17) -0.0048(17)
C61 0.0430(18) 0.0352(17) 0.0319(16) -0.0051(12) 0.0028(13) -0.0021(13)
C62 0.046(2) 0.0399(19) 0.048(2) -0.0027(15) 0.0024(15) -0.0077(15)
C63 0.063(3) 0.041(2) 0.072(3) -0.0018(19) 0.000(2) -0.0133(19)
C64 0.074(3) 0.037(2) 0.070(3) -0.0077(19) -0.006(2) 0.000(2)
C65 0.066(3) 0.046(2) 0.064(3) -0.0172(19) 0.002(2) 0.010(2)
C66 0.046(2) 0.049(2) 0.051(2) -0.0100(17) 0.0064(16) 0.0020(17)
Cl1 0.1089(18) 0.1062(18) 0.1027(17) 0.0367(14) 0.0055(14) -0.0406(15)
Cl2 0.120(2) 0.0922(18) 0.224(4) -0.003(2) 0.088(3) 0.0054(16)
C7 0.147(12) 0.119(10) 0.158(12) 0.020(9) 0.076(10) 0.033(8)
F91 0.170(4) 0.084(2) 0.082(2) -0.0390(19) 0.022(2) 0.015(2)
F92 0.129(3) 0.123(3) 0.092(3) 0.001(2) 0.070(2) 0.029(3)
F93 0.328(8) 0.107(3) 0.0431(16) 0.0216(18) 0.051(3) 0.101(4)
F94A 0.130(5) 0.099(3) 0.151(5) 0.024(3) 0.060(4) 0.073(3)
F95A 0.105(4) 0.040(2) 0.379(12) -0.054(4) -0.044(6) 0.009(2)
F96A 0.250(8) 0.108(4) 0.093(3) 0.028(3) 0.018(4) 0.112(5)
F81 0.161(4) 0.205(5) 0.068(2) -0.051(3) 0.041(3) -0.073(4)
F82 0.165(5) 0.219(6) 0.083(3) -0.035(3) 0.070(3) 0.029(4)
F83 0.294(8) 0.106(3) 0.063(2) 0.008(2) 0.026(3) 0.001(4)
F84A 0.062(3) 0.130(5) 0.157(5) 0.037(4) -0.002(3) 0.007(3)
F85A 0.061(3) 0.306(12) 0.165(7) 0.043(8) 0.060(4) 0.045(5)
F86A 0.081(4) 0.100(5) 0.358(15) -0.051(8) -0.071(7) -0.015(3)
F111 0.0429(15) 0.097(2) 0.146(3) -0.015(2) 0.0144(17) -0.0140(16)
F112 0.061(2) 0.167(4) 0.144(4) -0.079(3) 0.029(2) 0.001(2)
F113 0.076(2) 0.079(2) 0.291(7) 0.037(3) 0.047(3) 0.029(2)
F114 0.149(3) 0.087(2) 0.092(2) -0.0424(19) 0.054(2) -0.039(2)
F115 0.120(3) 0.162(4) 0.189(5) -0.126(4) 0.066(3) -0.086(3)
F116 0.306(8) 0.053(2) 0.095(3) -0.0202(19) 0.001(4) 0.017(3)
F11A 0.101(4) 0.173(6) 0.099(4) 0.089(4) 0.029(3) 0.022(4)
F12A 0.179(5) 0.109(4) 0.061(2) 0.009(2) 0.015(3) 0.099(4)
F13A 0.118(4) 0.059(2) 0.169(5) 0.012(3) -0.089(4) -0.003(3)
F14 0.070(2) 0.142(4) 0.120(3) -0.047(3) -0.023(2) -0.014(2)
F15 0.111(3) 0.264(7) 0.075(2) -0.085(3) 0.016(2) -0.061(4)
F16 0.295(8) 0.055(2) 0.185(5) -0.002(3) -0.145(6) -0.046(3)
C81 0.051(2) 0.0349(17) 0.049(2) -0.0059(15) 0.0162(16) -0.0032(15)
C82 0.058(2) 0.0412(19) 0.051(2) -0.0087(16) 0.0210(18) -0.0066(17)
C83 0.077(3) 0.046(2) 0.059(2) -0.0092(18) 0.036(2) -0.010(2)
C84 0.073(3) 0.050(2) 0.084(3) -0.006(2) 0.047(3) -0.004(2)
C85 0.053(3) 0.054(2) 0.085(3) -0.001(2) 0.032(2) -0.0011(19)
C86 0.047(2) 0.050(2) 0.061(2) -0.0025(18) 0.0155(18) -0.0020(17)
C87 0.121(5) 0.076(4) 0.062(3) -0.022(3) 0.049(3) -0.026(3)
C88 0.052(3) 0.092(4) 0.126(6) 0.002(4) 0.036(3) 0.006(3)
C91 0.0350(17) 0.0403(17) 0.0433(18) -0.0050(14) 0.0048(14) -0.0016(14)
C92 0.046(2) 0.0417(18) 0.0407(18) -0.0031(14) 0.0047(15) 0.0056(15)
C93 0.065(3) 0.050(2) 0.0392(19) -0.0016(16) 0.0059(17) 0.0122(19)
C94 0.071(3) 0.050(2) 0.046(2) 0.0042(17) 0.0055(19) 0.013(2)
C95 0.053(2) 0.045(2) 0.058(2) -0.0004(18) 0.0092(18) 0.0105(18)
C96 0.045(2) 0.0416(19) 0.051(2) -0.0064(16) 0.0132(16) 0.0030(15)
C97 0.130(5) 0.057(3) 0.042(2) 0.0037(19) 0.014(3) 0.028(3)
C98 0.091(4) 0.061(3) 0.073(3) 0.006(2) 0.024(3) 0.028(3)
C101 0.0394(18) 0.0394(17) 0.0409(17) -0.0035(14) 0.0125(14) -0.0029(14)
C102 0.0442(19) 0.0419(18) 0.0374(17) -0.0053(14) 0.0099(14) -0.0029(15)
C103 0.047(2) 0.0417(19) 0.0432(18) 0.0002(15) 0.0134(15) 0.0009(15)
C104 0.055(2) 0.0365(18) 0.050(2) -0.0049(15) 0.0124(17) -0.0041(16)
C105 0.049(2) 0.0429(19) 0.049(2) -0.0044(16) 0.0033(17) -0.0052(16)
C106 0.045(2) 0.0429(19) 0.0462(19) -0.0023(15) 0.0050(15) -0.0026(15)
C107 0.063(3) 0.049(2) 0.052(2) 0.0037(18) 0.0114(19) 0.0028(19)
C108 0.074(3) 0.051(2) 0.066(3) -0.012(2) -0.010(2) -0.007(2)
C111 0.0441(19) 0.0392(18) 0.0393(17) -0.0024(14) 0.0076(15) -0.0033(14)
C112 0.045(2) 0.0397(18) 0.050(2) -0.0051(15) 0.0067(16) 0.0004(15)
C113 0.042(2) 0.046(2) 0.064(2) 0.0023(18) 0.0043(18) -0.0027(16)
C114 0.048(2) 0.053(2) 0.064(3) -0.0003(19) -0.0019(19) -0.0132(18)
C115 0.066(3) 0.047(2) 0.047(2) -0.0066(17) 0.0080(18) -0.0149(19)
C116 0.053(2) 0.0425(19) 0.049(2) -0.0064(16) 0.0147(17) -0.0061(16)
C117 0.041(2) 0.065(3) 0.124(5) -0.007(3) 0.009(3) 0.000(2)
C118 0.096(4) 0.061(3) 0.062(3) -0.017(2) 0.015(3) -0.026(3)
B 0.044(2) 0.0378(19) 0.0396(19) -0.0055(15) 0.0096(16) -0.0026(16)
Cl1S 0.335(12) 0.101(3) 0.111(4) -0.021(3) -0.084(6) 0.021(5)
Cl2S 0.157(4) 0.135(3) 0.120(3) 0.028(2) -0.049(3) -0.054(3)
C1S 0.22(2) 0.159(15) 0.147(16) -0.069(13) 0.020(14) -0.087(14)
Cl3S 0.188(12) 0.227(15) 0.276(17) 0.022(11) 0.098(11) 0.023(11)
Cl4S 0.131(7) 0.282(14) 0.117(7) -0.004(7) -0.050(5) -0.047(7)
C2S 0.071(13) 0.128(17) 0.19(2) 0.027(13) 0.009(12) 0.033(11)

loop_
_atom_type_symbol
_atom_type_description
_atom_type_scat_dispersion_real
_atom_type_scat_dispersion_imag
_atom_type_scat_source
C C 0.0181 0.0091 'International Tables Vol C Tables 4.2.6.8 and 6.1.1.4'
H H 0.0000 0.0000 'International Tables Vol C Tables 4.2.6.8 and 6.1.1.4'
B B 0.0090 0.0039 'International Tables Vol C Tables 4.2.6.8 and 6.1.1.4'
N N 0.0311 0.0180 'International Tables Vol C Tables 4.2.6.8 and 6.1.1.4'
F F 0.0727 0.0534 'International Tables Vol C Tables 4.2.6.8 and 6.1.1.4'
Cl Cl 0.3639 0.7018 'International Tables Vol C Tables 4.2.6.8 and 6.1.1.4'
Ag Ag 0.1306 4.2820 'International Tables Vol C Tables 4.2.6.8 and 6.1.1.4'

loop_
_geom_angle_atom_site_label_1
_geom_angle_atom_site_label_2
_geom_angle_atom_site_label_3
_geom_angle
C76 Ag C1 171.2(5)
C76 Ag C75 33.5(3)
C1 Ag C75 141.4(4)
C1 Ag Cl1 170.64(12)
C76 Ag C71 32.4(3)
C1 Ag C71 156.4(4)
C75 Ag C71 56.3(3)
C1 N1 C2 110.3(3)
C1 N1 C4 121.8(3)
C2 N1 C4 127.9(3)
C1 N2 C3 110.6(3)
C1 N2 C5 121.9(3)
C3 N2 C5 127.4(3)
N1 C1 N2 105.1(3)
N1 C1 Ag 127.0(2)
N2 C1 Ag 127.8(2)
C3 C2 N1 107.7(3)
C2 C3 N2 106.3(3)
N1 C4 C11B 100.7(10)
N1 C4 C31 109.5(3)
C11B C4 C31 122.8(8)
N1 C4 C21 109.0(3)
C11B C4 C21 106.1(10)
C31 C4 C21 108.0(3)
N1 C4 C11A 107.6(4)
C31 C4 C11A 107.9(5)
C21 C4 C11A 114.7(4)
N2 C5 C41 110.2(3)
N2 C5 C51 110.1(3)
C41 C5 C51 107.6(3)
N2 C5 C61 105.9(3)
C41 C5 C61 111.8(3)
C51 C5 C61 111.1(3)
C12A C11A C16A 118.0(8)
C12A C11A C4 125.4(7)
C16A C11A C4 116.5(9)
C13A C12A C11A 120.5(8)
C12A C13A C14A 119.5(8)
C15A C14A C13A 121.2(6)
C16A C15A C14A 118.3(8)
C15A C16A C11A 122.4(9)
C16B C11B C12B 121(2)
C16B C11B C4 123.3(19)
C12B C11B C4 115.9(18)
C13B C12B C11B 121(2)
C12B C13B C14B 114(2)
C15B C14B C13B 125(3)
C14B C15B C16B 120(3)
C15B C16B C11B 120(2)
C22 C21 C26 117.8(4)
C22 C21 C4 123.5(4)
C26 C21 C4 118.7(3)
C21 C22 C23 120.2(5)
C24 C23 C22 121.6(5)
C23 C24 C25 119.2(5)
C24 C25 C26 120.1(5)
C25 C26 C21 121.0(4)
C36 C31 C32 118.3(4)
C36 C31 C4 123.5(4)
C32 C31 C4 118.2(4)
C33 C32 C31 121.1(5)
C34 C33 C32 120.0(5)
C33 C34 C35 119.7(5)
C34 C35 C36 120.8(5)
C31 C36 C35 120.1(4)
C46 C41 C42 118.0(3)
C46 C41 C5 123.2(3)
C42 C41 C5 118.7(3)
C43 C42 C41 120.8(4)
C44 C43 C42 120.0(4)
C45 C44 C43 120.2(4)
C44 C45 C46 120.3(4)
C41 C46 C45 120.5(4)
C52 C51 C56 118.2(4)
C52 C51 C5 122.7(3)
C56 C51 C5 118.9(3)
C51 C52 C53 120.4(4)
C54 C53 C52 120.3(4)
C55 C54 C53 120.0(4)
C54 C55 C56 120.4(4)
C55 C56 C51 120.6(4)
C62 C61 C66 118.2(3)
C62 C61 C5 122.9(3)
C66 C61 C5 118.9(3)
C61 C62 C63 120.6(4)
C64 C63 C62 120.0(4)
C65 C64 C63 119.7(4)
C64 C65 C66 120.4(4)
C65 C66 C61 121.0(4)
C7 Cl1 Ag 98.1(4)
Cl2 C7 Cl1 114.7(9)
C72 C71 C76 120.0
C72 C71 C77 120.0(6)
C76 C71 C77 118.8(6)
C72 C71 Ag 112.9(8)
C76 C71 Ag 51.6(8)
C77 C71 Ag 111.7(14)
C73 C72 C71 120.0
C72 C73 C74 120.0
C75 C74 C73 120.0
C76 C75 C74 120.0
C76 C75 Ag 53.8(8)
C74 C75 Ag 113.6(8)
C75 C76 C71 120.0
C75 C76 Ag 92.7(10)
C71 C76 Ag 96.1(9)
C82 C81 C86 114.8(4)
C82 C81 B 122.9(4)
C86 C81 B 122.0(3)
C83 C82 C81 122.5(4)
C84 C83 C82 120.8(4)
C84 C83 C87 120.8(5)
C82 C83 C87 118.2(5)
C83 C84 C85 118.8(4)
C84 C85 C86 120.7(5)
C84 C85 C88 120.7(5)
C86 C85 C88 118.6(5)
C85 C86 C81 122.4(4)
F83 C87 F82 107.3(6)
F83 C87 F81 104.7(7)
F82 C87 F81 104.7(5)
F83 C87 C83 113.7(4)
F82 C87 C83 112.9(6)
F81 C87 C83 112.8(4)
F86A C88 F85A 113.0(9)
F86B C88 F85B 107.0(14)
F86A C88 F84A 104.7(9)
F85A C88 F84A 100.3(7)
F86B C88 F84B 100.3(15)
F85B C88 F84B 101.3(14)
F86A C88 C85 116.2(6)
F86B C88 C85 119.4(12)
F85A C88 C85 110.2(7)
F85B C88 C85 118.8(9)
F84A C88 C85 111.1(5)
F84B C88 C85 106.7(12)
C96 C91 C92 115.3(3)
C96 C91 B 121.7(3)
C92 C91 B 122.5(3)
C93 C92 C91 122.5(4)
C92 C93 C94 120.8(4)
C92 C93 C97 119.0(4)
C94 C93 C97 120.2(4)
C95 C94 C93 118.3(4)
C94 C95 C96 120.5(4)
C94 C95 C98 119.4(4)
C96 C95 C98 120.0(4)
C95 C96 C91 122.7(4)
F93 C97 F92 106.6(6)
F93 C97 F91 107.5(5)
F92 C97 F91 104.2(5)
F93 C97 C93 113.5(4)
F92 C97 C93 112.7(4)
F91 C97 C93 111.8(5)
F95B C98 F96B 97(2)
F95B C98 F94B 107.4(18)
F96B C98 F94B 108.5(16)
F95A C98 F96A 114.1(7)
F95A C98 F94A 106.8(7)
F96A C98 F94A 96.8(6)
F95B C98 C95 120.8(15)
F95A C98 C95 114.4(5)
F96B C98 C95 110.4(14)
F94B C98 C95 111.6(9)
F96A C98 C95 112.5(5)
F94A C98 C95 110.6(5)
C102 C101 C106 115.4(3)
C102 C101 B 121.8(3)
C106 C101 B 122.6(3)
C101 C102 C103 122.6(3)
C104 C103 C102 120.6(4)
C104 C103 C107 118.5(4)
C102 C103 C107 120.9(4)
C105 C104 C103 117.9(4)
C104 C105 C106 121.1(4)
C104 C105 C108 119.7(4)
C106 C105 C108 119.3(4)
C105 C106 C101 122.4(4)
F13B C107 F12B 105.8(14)
F13B C107 F11B 107.2(13)
F12B C107 F11B 107.8(12)
F13A C107 F12A 107.1(5)
F13A C107 F11A 104.8(6)
F12A C107 F11A 100.8(5)
F13B C107 C103 117.9(10)
F12B C107 C103 110.5(8)
F13A C107 C103 115.6(4)
F11B C107 C103 107.3(8)
F12A C107 C103 113.7(4)
F11A C107 C103 113.4(4)
F15 C108 F16 107.0(6)
F15 C108 F14 105.1(5)
F16 C108 F14 103.9(6)
F15 C108 C105 114.0(5)
F16 C108 C105 113.0(4)
F14 C108 C105 113.0(4)
C116 C111 C112 115.2(3)
C116 C111 B 123.2(3)
C112 C111 B 121.0(3)
C113 C112 C111 123.0(4)
C112 C113 C114 120.2(4)
C112 C113 C117 118.5(4)
C114 C113 C117 121.3(4)
C115 C114 C113 118.4(4)
C114 C115 C116 120.0(4)
C114 C115 C118 121.3(4)
C116 C115 C118 118.7(4)
C115 C116 C111 123.1(4)
F113 C117 F111 106.0(5)
F113 C117 F112 106.0(6)
F111 C117 F112 106.7(5)
F113 C117 C113 111.8(5)
F111 C117 C113 113.0(5)
F112 C117 C113 112.7(4)
F115 C118 F114 109.1(5)
F115 C118 F116 105.1(6)
F114 C118 F116 102.6(6)
F115 C118 C115 113.6(5)
F114 C118 C115 113.7(4)
F116 C118 C115 111.9(4)
C81 B C111 113.1(3)
C81 B C101 105.5(3)
C111 B C101 111.9(3)
C81 B C91 112.3(3)
C111 B C91 101.5(3)
C101 B C91 112.8(3)
Cl1S C1S Cl2S 113.5(12)
Cl3S C2S Cl4S 113.5(17)

loop_
_geom_bond_atom_site_label_1
_geom_bond_atom_site_label_2
_geom_bond_distance
Ag C76 2.03(2)
Ag C1 2.098(4)
Ag C75 2.52(2)
Ag Cl1 2.524(2)
Ag C71 2.58(2)
N1 C1 1.359(4)
N1 C2 1.376(5)
N1 C4 1.505(4)
N2 C1 1.359(4)
N2 C3 1.387(5)
N2 C5 1.498(4)
C2 C3 1.350(6)
C4 C11B 1.52(3)
C4 C31 1.542(5)
C4 C21 1.549(5)
C4 C11A 1.567(10)
C5 C41 1.542(5)
C5 C51 1.546(5)
C5 C61 1.547(5)
C11A C12A 1.398(14)
C11A C16A 1.414(12)
C12A C13A 1.392(10)
C13A C14A 1.396(13)
C14A C15A 1.395(16)
C15A C16A 1.371(11)
C11B C16B 1.39(3)
C11B C12B 1.39(3)
C12B C13B 1.39(3)
C13B C14B 1.47(3)
C14B C15B 1.29(4)
C15B C16B 1.37(4)
C21 C22 1.382(6)
C21 C26 1.391(6)
C22 C23 1.386(7)
C23 C24 1.352(9)
C24 C25 1.372(8)
C25 C26 1.385(6)
C31 C36 1.376(6)
C31 C32 1.394(6)
C32 C33 1.390(6)
C33 C34 1.364(8)
C34 C35 1.370(8)
C35 C36 1.401(6)
C41 C46 1.387(5)
C41 C42 1.396(5)
C42 C43 1.390(6)
C43 C44 1.377(7)
C44 C45 1.358(7)
C45 C46 1.403(6)
C51 C52 1.383(5)
C51 C56 1.398(5)
C52 C53 1.402(6)
C53 C54 1.369(7)
C54 C55 1.364(7)
C55 C56 1.392(6)
C61 C62 1.389(5)
C61 C66 1.392(5)
C62 C63 1.400(6)
C63 C64 1.377(7)
C64 C65 1.376(7)
C65 C66 1.383(6)
Cl1 C7 1.756(11)
Cl2 C7 1.669(11)
C71 C72 1.3900
C71 C76 1.3900
C71 C77 1.501(9)
C72 C73 1.3900
C73 C74 1.3900
C74 C75 1.3900
C75 C76 1.3900
F91 C97 1.334(7)
F92 C97 1.323(8)
F93 C97 1.313(6)
F94A C98 1.336(7)
F95A C98 1.243(7)
F96A C98 1.327(7)
F94B C98 1.308(13)
F95B C98 1.237(15)
F96B C98 1.294(15)
F81 C87 1.329(7)
F82 C87 1.315(7)
F83 C87 1.288(8)
F84A C88 1.343(9)
F85A C88 1.332(9)
F86A C88 1.233(9)
F84B C88 1.37(3)
F85B C88 1.338(19)
F86B C88 1.28(2)
F111 C117 1.324(6)
F112 C117 1.351(8)
F113 C117 1.311(7)
F114 C118 1.292(6)
F115 C118 1.279(7)
F116 C118 1.349(7)
F11A C107 1.322(6)
F12A C107 1.320(5)
F13A C107 1.292(6)
F11B C107 1.300(12)
F12B C107 1.262(12)
F13B C107 1.239(13)
F14 C108 1.310(7)
F15 C108 1.263(7)
F16 C108 1.295(6)
C81 C82 1.403(6)
C81 C86 1.409(6)
C81 B 1.629(5)
C82 C83 1.399(6)
C83 C84 1.366(8)
C83 C87 1.494(7)
C84 C85 1.377(8)
C85 C86 1.396(6)
C85 C88 1.489(8)
C91 C96 1.399(5)
C91 C92 1.402(5)
C91 B 1.646(5)
C92 C93 1.381(6)
C93 C94 1.387(6)
C93 C97 1.498(6)
C94 C95 1.381(6)
C95 C96 1.387(6)
C95 C98 1.500(6)
C101 C102 1.390(5)
C101 C106 1.400(5)
C101 B 1.643(5)
C102 C103 1.396(5)
C103 C104 1.389(5)
C103 C107 1.482(6)
C104 C105 1.375(6)
C105 C106 1.391(5)
C105 C108 1.497(6)
C111 C116 1.398(5)
C111 C112 1.399(5)
C111 B 1.639(5)
C112 C113 1.381(6)
C113 C114 1.401(6)
C113 C117 1.496(7)
C114 C115 1.386(7)
C115 C116 1.391(6)
C115 C118 1.498(6)
Cl1S C1S 1.679(15)
Cl2S C1S 1.728(15)
Cl3S C2S 1.724(17)
Cl4S C2S 1.741(18)

loop_
_geom_torsion_atom_site_label_1
_geom_torsion_atom_site_label_2
_geom_torsion_atom_site_label_3
_geom_torsion_atom_site_label_4
_geom_torsion
C2 N1 C1 N2 -0.5(4)
C4 N1 C1 N2 179.5(3)
C2 N1 C1 Ag 175.8(3)
C4 N1 C1 Ag -4.2(5)
C3 N2 C1 N1 0.8(4)
C5 N2 C1 N1 -179.4(3)
C3 N2 C1 Ag -175.4(3)
C5 N2 C1 Ag 4.4(5)
C75 Ag C1 N1 -75.1(8)
C71 Ag C1 N1 55.2(10)
C75 Ag C1 N2 100.3(7)
C71 Ag C1 N2 -129.4(9)
C1 N1 C2 C3 -0.1(5)
C4 N1 C2 C3 179.9(4)
N1 C2 C3 N2 0.6(5)
C1 N2 C3 C2 -0.9(5)
C5 N2 C3 C2 179.4(3)
C1 N1 C4 C11B -58.7(9)
C2 N1 C4 C11B 121.3(9)
C1 N1 C4 C31 72.0(4)
C2 N1 C4 C31 -108.0(4)
C1 N1 C4 C21 -170.0(3)
C2 N1 C4 C21 10.0(5)
C1 N1 C4 C11A -45.0(6)
C2 N1 C4 C11A 135.0(5)
C1 N2 C5 C41 70.8(4)
C3 N2 C5 C41 -109.5(4)
C1 N2 C5 C51 -170.6(3)
C3 N2 C5 C51 9.1(5)
C1 N2 C5 C61 -50.3(4)
C3 N2 C5 C61 129.3(4)
N1 C4 C11A C12A 126.9(7)
C31 C4 C11A C12A 8.8(8)
C21 C4 C11A C12A -111.5(7)
N1 C4 C11A C16A -49.7(7)
C31 C4 C11A C16A -167.8(6)
C21 C4 C11A C16A 71.8(7)
C16A C11A C12A C13A -1.5(11)
C4 C11A C12A C13A -178.1(7)
C11A C12A C13A C14A -0.8(12)
C12A C13A C14A C15A 2.5(13)
C13A C14A C15A C16A -1.8(13)
C14A C15A C16A C11A -0.5(12)
C12A C11A C16A C15A 2.2(12)
C4 C11A C16A C15A 179.1(7)
N1 C4 C11B C16B -45(2)
C31 C4 C11B C16B -166.6(18)
C21 C4 C11B C16B 69(2)
N1 C4 C11B C12B 138.6(18)
C31 C4 C11B C12B 17(3)
C21 C4 C11B C12B -107.8(19)
C16B C11B C12B C13B 0(4)
C4 C11B C12B C13B 176.3(18)
C11B C12B C13B C14B 3(3)
C12B C13B C14B C15B -3(4)
C13B C14B C15B C16B 0(5)
C14B C15B C16B C11B 2(4)
C12B C11B C16B C15B -2(4)
C4 C11B C16B C15B -179(2)
N1 C4 C21 C22 106.1(5)
C11B C4 C21 C22 -1.6(11)
C31 C4 C21 C22 -134.9(4)
C11A C4 C21 C22 -14.7(7)
N1 C4 C21 C26 -76.5(4)
C11B C4 C21 C26 175.8(10)
C31 C4 C21 C26 42.4(5)
C11A C4 C21 C26 162.7(5)
C26 C21 C22 C23 1.0(8)
C4 C21 C22 C23 178.4(5)
C21 C22 C23 C24 -0.5(10)
C22 C23 C24 C25 -0.9(10)
C23 C24 C25 C26 1.7(9)
C24 C25 C26 C21 -1.1(7)
C22 C21 C26 C25 -0.2(7)
C4 C21 C26 C25 -177.7(4)
N1 C4 C31 C36 -7.3(5)
C11B C4 C31 C36 110.3(13)
C21 C4 C31 C36 -126.0(4)
C11A C4 C31 C36 109.6(5)
N1 C4 C31 C32 171.8(3)
C11B C4 C31 C32 -70.6(13)
C21 C4 C31 C32 53.2(5)
C11A C4 C31 C32 -71.3(5)
C36 C31 C32 C33 -2.4(6)
C4 C31 C32 C33 178.4(4)
C31 C32 C33 C34 1.0(7)
C32 C33 C34 C35 0.9(8)
C33 C34 C35 C36 -1.3(8)
C32 C31 C36 C35 1.9(6)
C4 C31 C36 C35 -178.9(4)
C34 C35 C36 C31 -0.1(7)
N2 C5 C41 C46 -10.8(5)
C51 C5 C41 C46 -130.9(4)
C61 C5 C41 C46 106.8(4)
N2 C5 C41 C42 168.3(3)
C51 C5 C41 C42 48.2(4)
C61 C5 C41 C42 -74.1(4)
C46 C41 C42 C43 -2.7(6)
C5 C41 C42 C43 178.2(4)
C41 C42 C43 C44 -0.3(7)
C42 C43 C44 C45 3.2(8)
C43 C44 C45 C46 -2.9(8)
C42 C41 C46 C45 3.0(6)
C5 C41 C46 C45 -177.9(4)
C44 C45 C46 C41 -0.2(7)
N2 C5 C51 C52 111.5(4)
C41 C5 C51 C52 -128.3(4)
C61 C5 C51 C52 -5.6(5)
N2 C5 C51 C56 -73.5(4)
C41 C5 C51 C56 46.7(4)
C61 C5 C51 C56 169.5(3)
C56 C51 C52 C53 -0.3(6)
C5 C51 C52 C53 174.8(4)
C51 C52 C53 C54 1.1(7)
C52 C53 C54 C55 -0.8(7)
C53 C54 C55 C56 -0.2(7)
C54 C55 C56 C51 0.9(7)
C52 C51 C56 C55 -0.7(6)
C5 C51 C56 C55 -175.9(4)
N2 C5 C61 C62 132.4(3)
C41 C5 C61 C62 12.3(5)
C51 C5 C61 C62 -108.0(4)
N2 C5 C61 C66 -46.5(4)
C41 C5 C61 C66 -166.6(3)
C51 C5 C61 C66 73.1(4)
C66 C61 C62 C63 -0.3(6)
C5 C61 C62 C63 -179.2(4)
C61 C62 C63 C64 0.9(7)
C62 C63 C64 C65 -1.2(7)
C63 C64 C65 C66 0.8(7)
C64 C65 C66 C61 -0.2(7)
C62 C61 C66 C65 0.0(6)
C5 C61 C66 C65 178.9(4)
Ag Cl1 C7 Cl2 -18.9(10)
C76 Ag C71 C72 110.9(6)
C1 Ag C71 C72 -69.0(10)
C75 Ag C71 C72 76.1(7)
C1 Ag C71 C76 -179.9(11)
C75 Ag C71 C76 -34.8(3)
C76 Ag C71 C77 -110.2(13)
C1 Ag C71 C77 69.9(16)
C75 Ag C71 C77 -145.0(14)
C76 C71 C72 C73 0.0
C77 C71 C72 C73 167(2)
Ag C71 C72 C73 -57.6(8)
C71 C72 C73 C74 0.0
C72 C73 C74 C75 0.0
C73 C74 C75 C76 0.0
C73 C74 C75 Ag 60.6(8)
C1 Ag C75 C76 -167.9(7)
C71 Ag C75 C76 33.6(3)
C76 Ag C75 C74 -110.9(6)
C1 Ag C75 C74 81.2(6)
C71 Ag C75 C74 -77.3(6)
C74 C75 C76 C71 0.0
Ag C75 C76 C71 -98.6(10)
C74 C75 C76 Ag 98.6(10)
C72 C71 C76 C75 0.0
C77 C71 C76 C75 -167(2)
Ag C71 C76 C75 96.7(10)
C72 C71 C76 Ag -96.7(10)
C77 C71 C76 Ag 96(2)
C71 Ag C76 C75 -120.56(13)
C75 Ag C76 C71 120.56(13)
C86 C81 C82 C83 -2.1(5)
B C81 C82 C83 -175.8(4)
C81 C82 C83 C84 2.3(6)
C81 C82 C83 C87 178.4(4)
C82 C83 C84 C85 -0.9(7)
C87 C83 C84 C85 -177.0(5)
C83 C84 C85 C86 -0.4(7)
C83 C84 C85 C88 178.9(5)
C84 C85 C86 C81 0.5(7)
C88 C85 C86 C81 -178.8(5)
C82 C81 C86 C85 0.7(6)
B C81 C86 C85 174.4(4)
C84 C83 C87 F83 98.9(7)
C82 C83 C87 F83 -77.2(7)
C84 C83 C87 F82 -23.6(7)
C82 C83 C87 F82 160.2(5)
C84 C83 C87 F81 -142.1(6)
C82 C83 C87 F81 41.7(7)
C84 C85 C88 F86A -115.3(11)
C86 C85 C88 F86A 64.0(12)
C84 C85 C88 F86B 50.9(14)
C86 C85 C88 F86B -129.8(13)
C84 C85 C88 F85A 14.9(10)
C86 C85 C88 F85A -165.8(7)
C84 C85 C88 F85B -175.2(13)
C86 C85 C88 F85B 4.1(14)
C84 C85 C88 F84A 125.2(6)
C86 C85 C88 F84A -55.5(8)
C84 C85 C88 F84B -61.7(13)
C86 C85 C88 F84B 117.6(12)
C96 C91 C92 C93 -1.4(6)
B C91 C92 C93 -172.7(4)
C91 C92 C93 C94 1.1(7)
C91 C92 C93 C97 178.9(5)
C92 C93 C94 C95 0.2(7)
C97 C93 C94 C95 -177.5(5)
C93 C94 C95 C96 -1.1(7)
C93 C94 C95 C98 176.7(5)
C94 C95 C96 C91 0.8(7)
C98 C95 C96 C91 -177.0(4)
C92 C91 C96 C95 0.5(6)
B C91 C96 C95 171.9(4)
C92 C93 C97 F93 174.4(6)
C94 C93 C97 F93 -7.9(9)
C92 C93 C97 F92 -64.3(7)
C94 C93 C97 F92 113.4(5)
C92 C93 C97 F91 52.6(7)
C94 C93 C97 F91 -129.6(5)
C94 C95 C98 F95B 96(2)
C96 C95 C98 F95B -86(2)
C94 C95 C98 F95A -100.9(9)
C96 C95 C98 F95A 76.9(9)
C94 C95 C98 F96B -152.6(17)
C96 C95 C98 F96B 25.3(17)
C94 C95 C98 F94B -31.8(12)
C96 C95 C98 F94B 146.0(11)
C94 C95 C98 F96A 31.4(8)
C96 C95 C98 F96A -150.7(6)
C94 C95 C98 F94A 138.4(6)
C96 C95 C98 F94A -43.7(7)
C106 C101 C102 C103 1.4(5)
B C101 C102 C103 176.4(3)
C101 C102 C103 C104 -0.7(6)
C101 C102 C103 C107 178.5(4)
C102 C103 C104 C105 -0.4(6)
C107 C103 C104 C105 -179.6(4)
C103 C104 C105 C106 0.6(6)
C103 C104 C105 C108 178.5(4)
C104 C105 C106 C101 0.2(6)
C108 C105 C106 C101 -177.7(4)
C102 C101 C106 C105 -1.2(6)
B C101 C106 C105 -176.1(4)
C104 C103 C107 F13B -13.7(14)
C102 C103 C107 F13B 167.1(14)
C104 C103 C107 F12B -135.5(11)
C102 C103 C107 F12B 45.3(11)
C104 C103 C107 F13A 164.6(6)
C102 C103 C107 F13A -14.6(7)
C104 C103 C107 F11B 107.3(11)
C102 C103 C107 F11B -71.9(11)
C104 C103 C107 F12A 40.1(7)
C102 C103 C107 F12A -139.1(5)
C104 C103 C107 F11A -74.3(6)
C102 C103 C107 F11A 106.5(6)
C104 C105 C108 F15 -105.5(6)
C106 C105 C108 F15 72.5(7)
C104 C105 C108 F16 16.9(8)
C106 C105 C108 F16 -165.1(6)
C104 C105 C108 F14 134.6(5)
C106 C105 C108 F14 -47.4(7)
C116 C111 C112 C113 2.4(6)
B C111 C112 C113 173.6(4)
C111 C112 C113 C114 0.0(7)
C111 C112 C113 C117 -178.8(4)
C112 C113 C114 C115 -1.9(7)
C117 C113 C114 C115 176.9(5)
C113 C114 C115 C116 1.3(7)
C113 C114 C115 C118 -176.4(4)
C114 C115 C116 C111 1.2(7)
C118 C115 C116 C111 179.0(4)
C112 C111 C116 C115 -3.0(6)
B C111 C116 C115 -174.0(4)
C112 C113 C117 F113 -74.3(7)
C114 C113 C117 F113 106.9(6)
C112 C113 C117 F111 166.1(5)
C114 C113 C117 F111 -12.7(8)
C112 C113 C117 F112 45.0(7)
C114 C113 C117 F112 -133.8(5)
C114 C115 C118 F115 -4.5(8)
C116 C115 C118 F115 177.8(5)
C114 C115 C118 F114 -130.1(5)
C116 C115 C118 F114 52.2(7)
C114 C115 C118 F116 114.3(6)
C116 C115 C118 F116 -63.5(7)
C82 C81 B C111 -33.3(5)
C86 C81 B C111 153.5(3)
C82 C81 B C101 89.3(4)
C86 C81 B C101 -83.9(4)
C82 C81 B C91 -147.4(3)
C86 C81 B C91 39.4(5)
C116 C111 B C81 -30.9(5)
C112 C111 B C81 158.7(3)
C116 C111 B C101 -149.9(3)
C112 C111 B C101 39.6(5)
C116 C111 B C91 89.6(4)
C112 C111 B C91 -80.9(4)
C102 C101 B C81 -87.1(4)
C106 C101 B C81 87.5(4)
C102 C101 B C111 36.3(5)
C106 C101 B C111 -149.1(3)
C102 C101 B C91 150.0(3)
C106 C101 B C91 -35.4(5)
C96 C91 B C81 38.4(5)
C92 C91 B C81 -150.9(3)
C96 C91 B C111 -82.7(4)
C92 C91 B C111 88.1(4)
C96 C91 B C101 157.5(3)
C92 C91 B C101 -31.8(5)
